data_4511886
loop_
_publ_author_name
'Demadis, Konstantinos D.'
'Armakola, Eirini'
'Papathanasiou, Konstantinos E.'
'Mezei, Gellert'
'Kirillov, Alexander M.'

_publ_section_title
;
 Structural Systematics and Topological Analysis of Coordination Polymers
 with Divalent Metals and a Glycine-Derived Tripodal Phosphonocarboxylate
;
_journal_issue 10
_journal_name_full 'Crystal Growth &amp; Design'
_journal_page_first 5234
_journal_paper_doi 10.1021/cg501029b
_journal_volume 14
_journal_year 2014
_chemical_formula_sum 'C8 H18 Ba3.5 N2 O22 P4'
_chemical_formula_weight 1098.81
_chemical_name_systematic
;
 ?
;
_space_group_crystal_system triclinic
_space_group_IT_number 2
_space_group_name_Hall '-P 1'
_space_group_name_H-M_alt 'P -1'
_symmetry_space_group_name_Hall '-P 1'
_symmetry_space_group_name_H-M 'P -1'
_atom_sites_solution_hydrogens mixed
_audit_creation_method SHELXL-2013
_cell_angle_alpha 67.2550(10)
_cell_angle_beta 74.3910(10)
_cell_angle_gamma 86.5950(10)
_cell_formula_units_Z 2
_cell_length_a 9.3466(2)
_cell_length_b 12.7982(3)
_cell_length_c 13.2133(3)
_cell_measurement_reflns_used 9837
_cell_measurement_temperature 296(2)
_cell_measurement_theta_max 30.30
_cell_measurement_theta_min 2.46
_cell_volume 1402.13(6)
_computing_cell_refinement 'Bruker SAINT'
_computing_data_collection 'Bruker APEX2'
_computing_data_reduction 'Bruker SAINT'
_computing_molecular_graphics 'Bruker SHELXTL'
_computing_publication_material 'Bruker SHELXTL'
_computing_structure_refinement 'SHELXL-97 (Sheldrick, 2008)'
_computing_structure_solution 'SHELXS-97 (Sheldrick, 2008)'
_diffrn_ambient_temperature 296(2)
_diffrn_measured_fraction_theta_full 1.000
_diffrn_measured_fraction_theta_max 0.993
_diffrn_measurement_device_type 'Bruker APEX-II CCD'
_diffrn_measurement_method '\f and \w scans'
_diffrn_radiation_type MoK\a
_diffrn_radiation_wavelength 0.71073
_diffrn_reflns_av_R_equivalents 0.0492
_diffrn_reflns_av_unetI/netI 0.0287
_diffrn_reflns_Laue_measured_fraction_full 1.000
_diffrn_reflns_Laue_measured_fraction_max 0.993
_diffrn_reflns_limit_h_max 13
_diffrn_reflns_limit_h_min -13
_diffrn_reflns_limit_k_max 18
_diffrn_reflns_limit_k_min -18
_diffrn_reflns_limit_l_max 18
_diffrn_reflns_limit_l_min -18
_diffrn_reflns_number 79726
_diffrn_reflns_point_group_measured_fraction_full 1.000
_diffrn_reflns_point_group_measured_fraction_max 0.993
_diffrn_reflns_theta_full 25.242
_diffrn_reflns_theta_max 30.565
_diffrn_reflns_theta_min 1.728
_exptl_absorpt_coefficient_mu 5.174
_exptl_absorpt_correction_T_max 0.7461
_exptl_absorpt_correction_T_min 0.5209
_exptl_absorpt_correction_type multi-scan
_exptl_crystal_colour colourless
_exptl_crystal_density_diffrn 2.603
_exptl_crystal_description plate
_exptl_crystal_F_000 1024
_exptl_crystal_size_max 0.380
_exptl_crystal_size_mid 0.120
_exptl_crystal_size_min 0.015
_refine_diff_density_max 0.786
_refine_diff_density_min -0.860
_refine_diff_density_rms 0.146
_refine_ls_extinction_method none
_refine_ls_goodness_of_fit_ref 1.007
_refine_ls_hydrogen_treatment mixed
_refine_ls_matrix_type full
_refine_ls_number_parameters 411
_refine_ls_number_reflns 8547
_refine_ls_number_restraints 10
_refine_ls_restrained_S_all 1.007
_refine_ls_R_factor_all 0.0329
_refine_ls_R_factor_gt 0.0242
_refine_ls_shift/su_max 0.002
_refine_ls_shift/su_mean 0.000
_refine_ls_structure_factor_coef Fsqd
_refine_ls_weighting_details
;
 w=1/[\s^2^(Fo^2^)+(0.0281P)^2^+1.7407P]
 where P=(Fo^2^+2Fc^2^)/3
;
_refine_ls_weighting_scheme calc
_refine_ls_wR_factor_gt 0.0549
_refine_ls_wR_factor_ref 0.0588
_reflns_Friedel_coverage 0.000
_reflns_number_gt 7270
_reflns_number_total 8547
_reflns_threshold_expression 'I > 2\s(I)'
_cod_data_source_file cg501029b_si_004.cif
_cod_data_source_block BaBPMGLY
_cod_depositor_comments 'Adding full bibliography for 4511884--4511887.cif.'
_cod_original_formula_sum 'C8 H18 Ba3.50 N2 O22 P4'
_cod_database_code 4511886
_shelx_space_group_comment
;
The symmetry employed for this shelxl refinement is uniquely defined
by the following loop, which should always be used as a source of
symmetry information in preference to the above space-group names.
They are only intended as comments.
;
_shelx_estimated_absorpt_t_min 0.244
_shelx_estimated_absorpt_t_max 0.926
_shelxl_version_number 2013-2

loop_
_space_group_symop_operation_xyz
'x, y, z'
'-x, -y, -z'

loop_
_atom_site_label
_atom_site_type_symbol
_atom_site_fract_x
_atom_site_fract_y
_atom_site_fract_z
_atom_site_U_iso_or_equiv
_atom_site_adp_type
_atom_site_occupancy
_atom_site_site_symmetry_order
_atom_site_calc_flag
_atom_site_refinement_flags_posn
_atom_site_refinement_flags_adp
_atom_site_refinement_flags_occupancy
_atom_site_disorder_assembly
_atom_site_disorder_group
Ba1 Ba 0.16238(2) 0.91609(2) 0.39343(2) 0.01649(4) Uani 1 1 d . . . . .
Ba2 Ba -0.12323(2) 0.63893(2) 0.43093(2) 0.01768(4) Uani 1 1 d . . . . .
Ba3 Ba -0.57743(2) 0.63992(2) 0.56535(2) 0.01454(4) Uani 1 1 d . . . . .
Ba4 Ba -0.5000 1.0000 0.5000 0.02138(6) Uani 1 2 d S . P . .
P1 P 0.60593(8) 0.85175(6) 0.28648(7) 0.01711(14) Uani 1 1 d . . . . .
P2 P 0.28469(7) 0.61053(6) 0.36505(6) 0.01390(13) Uani 1 1 d . . . . .
P3 P -0.22982(8) 0.78405(6) 0.61205(7) 0.01623(14) Uani 1 1 d . . . . .
P4 P 0.15774(8) 0.85032(6) 0.68664(7) 0.01648(14) Uani 1 1 d . . . . .
O1 O 0.4899(2) 0.9027(2) 0.3549(2) 0.0263(5) Uani 1 1 d . . . . .
O2 O 0.6457(2) 0.73464(18) 0.35552(19) 0.0220(4) Uani 1 1 d . . . . .
O3 O 0.7440(2) 0.93369(19) 0.2183(2) 0.0275(5) Uani 1 1 d . . . . .
O4 O 0.2667(2) 0.71697(18) 0.39002(19) 0.0230(4) Uani 1 1 d . . . . .
O5 O 0.1405(2) 0.55335(18) 0.37711(19) 0.0213(4) Uani 1 1 d . . . . .
O6 O 0.3795(2) 0.52733(17) 0.43434(18) 0.0164(4) Uani 1 1 d . . . . .
O7 O 0.6449(3) 0.4964(2) 0.2159(2) 0.0308(5) Uani 1 1 d . . . . .
O8 O 0.7611(5) 0.5498(3) 0.0342(3) 0.0741(12) Uani 1 1 d . . . . .
O9 O -0.0801(2) 0.78002(18) 0.53134(18) 0.0211(4) Uani 1 1 d . . . . .
O10 O -0.3443(3) 0.7053(2) 0.6128(2) 0.0355(6) Uani 1 1 d . . . . .
O11 O -0.2835(3) 0.90186(18) 0.5944(2) 0.0255(5) Uani 1 1 d . . . . .
O12 O 0.2664(2) 0.82347(18) 0.59297(19) 0.0243(5) Uani 1 1 d . . . . .
O13 O 0.0446(2) 0.93087(19) 0.6468(2) 0.0286(5) Uani 1 1 d . . . . .
O14 O 0.2499(3) 0.8877(2) 0.7487(3) 0.0396(7) Uani 1 1 d D . . . .
H14 H 0.246(5) 0.945(3) 0.764(4) 0.059 Uiso 1 1 d D U . . .
O15 O 0.1323(2) 0.54942(19) 0.6448(2) 0.0247(5) Uani 1 1 d . . . . .
O16 O 0.0589(3) 0.38299(19) 0.7879(2) 0.0290(5) Uani 1 1 d . . . . .
O17 O 0.0189(3) 0.8486(2) 0.2573(2) 0.0306(5) Uani 1 1 d D . . . .
H17A H -0.050(4) 0.881(3) 0.237(4) 0.046 Uiso 1 1 d D U . . .
H17B H 0.067(4) 0.845(4) 0.198(2) 0.046 Uiso 1 1 d D U . . .
O18 O 0.2909(4) 1.0338(3) 0.1635(3) 0.0473(7) Uani 1 1 d D . . . .
H18A H 0.369(4) 1.073(4) 0.135(4) 0.071 Uiso 1 1 d D U . . .
H18B H 0.236(5) 1.050(5) 0.122(4) 0.071 Uiso 1 1 d D U . . .
O19A O 0.4503(14) 0.6540(11) 0.8803(12) 0.131(4) Uani 0.5 1 d . . P A 1
O19B O 0.4023(17) 0.5989(12) 0.9826(11) 0.154(6) Uani 0.5 1 d . . P B 2
O20 O 0.8835(5) 0.2055(3) 0.9471(4) 0.0830(13) Uani 1 1 d D . . . .
H20A H 0.832(7) 0.206(5) 1.010(3) 0.124 Uiso 1 1 d D U . . .
H20B H 0.921(8) 0.272(3) 0.904(4) 0.124 Uiso 1 1 d D U . . .
O21A O 0.5776(16) 0.1742(17) 0.0874(9) 0.089(5) Uani 0.5 1 d . . P C 3
O21B O 0.541(2) 0.155(2) 0.110(2) 0.189(12) Uani 0.5 1 d . . P D 4
O22 O 0.1197(4) 0.0718(4) 0.0122(3) 0.0677(10) Uani 1 1 d D . . . .
H22A H 0.123(8) 0.044(6) -0.035(5) 0.101 Uiso 1 1 d D U . . .
H22B H 0.044(5) 0.104(5) 0.034(6) 0.101 Uiso 1 1 d D U . . .
N1 N 0.5399(3) 0.7055(2) 0.1931(2) 0.0167(5) Uani 1 1 d . . . . .
H1 H 0.576(4) 0.670(3) 0.255(3) 0.016(8) Uiso 1 1 d . . . . .
N2 N -0.0430(3) 0.6707(2) 0.7477(2) 0.0156(5) Uani 1 1 d . . . . .
H2 H -0.005(4) 0.684(3) 0.679(3) 0.014(8) Uiso 1 1 d . . . . .
C1 C 0.5319(3) 0.8286(2) 0.1805(3) 0.0200(6) Uani 1 1 d . . . . .
H1A H 0.4293 0.8499 0.1899 0.024 Uiso 1 1 calc R U . . .
H1B H 0.5886 0.8766 0.1046 0.024 Uiso 1 1 calc R U . . .
C2 C 0.3898(3) 0.6514(3) 0.2160(3) 0.0195(6) Uani 1 1 d . . . . .
H2A H 0.4026 0.5848 0.1971 0.023 Uiso 1 1 calc R U . . .
H2B H 0.3340 0.7044 0.1677 0.023 Uiso 1 1 calc R U . . .
C3 C 0.6517(3) 0.6915(3) 0.0946(3) 0.0245(6) Uani 1 1 d . . . . .
H3A H 0.7426 0.7349 0.0781 0.029 Uiso 1 1 calc R U . . .
H3B H 0.6137 0.7221 0.0279 0.029 Uiso 1 1 calc R U . . .
C4 C 0.6874(4) 0.5678(3) 0.1171(3) 0.0273(7) Uani 1 1 d . . . . .
C5 C -0.1876(3) 0.7313(3) 0.7520(3) 0.0201(6) Uani 1 1 d . . . . .
H5A H -0.1802 0.7946 0.7737 0.024 Uiso 1 1 calc R U . . .
H5B H -0.2681 0.6796 0.8092 0.024 Uiso 1 1 calc R U . . .
C6 C 0.0640(3) 0.7144(2) 0.7917(3) 0.0191(6) Uani 1 1 d . . . . .
H6A H 0.1380 0.6589 0.8100 0.023 Uiso 1 1 calc R U . . .
H6B H 0.0102 0.7241 0.8611 0.023 Uiso 1 1 calc R U . . .
C7 C -0.0665(3) 0.5446(2) 0.8025(3) 0.0221(6) Uani 1 1 d . . . . .
H7A H -0.1633 0.5229 0.8010 0.027 Uiso 1 1 calc R U . . .
H7B H -0.0647 0.5190 0.8815 0.027 Uiso 1 1 calc R U . . .
C8 C 0.0535(3) 0.4878(3) 0.7411(3) 0.0199(6) Uani 1 1 d . . . . .

loop_
_atom_site_aniso_label
_atom_site_aniso_U_11
_atom_site_aniso_U_22
_atom_site_aniso_U_33
_atom_site_aniso_U_23
_atom_site_aniso_U_13
_atom_site_aniso_U_12
Ba1 0.01447(7) 0.01291(8) 0.02426(9) -0.00852(7) -0.00709(6) 0.00304(6)
Ba2 0.01472(8) 0.01562(8) 0.02501(9) -0.01057(7) -0.00525(6) 0.00253(6)
Ba3 0.01125(7) 0.01444(8) 0.02020(9) -0.00921(7) -0.00427(6) 0.00189(6)
Ba4 0.01546(11) 0.02695(14) 0.03043(14) -0.01867(11) -0.00875(10) 0.00216(9)
P1 0.0154(3) 0.0173(4) 0.0213(4) -0.0110(3) -0.0040(3) 0.0015(3)
P2 0.0111(3) 0.0137(3) 0.0182(3) -0.0076(3) -0.0042(3) 0.0032(2)
P3 0.0140(3) 0.0149(3) 0.0238(4) -0.0102(3) -0.0077(3) 0.0027(3)
P4 0.0151(3) 0.0136(3) 0.0229(4) -0.0083(3) -0.0069(3) 0.0023(3)
O1 0.0190(10) 0.0344(13) 0.0360(13) -0.0267(11) -0.0050(9) 0.0044(9)
O2 0.0195(10) 0.0216(11) 0.0251(11) -0.0078(9) -0.0085(9) 0.0031(8)
O3 0.0238(11) 0.0239(12) 0.0345(13) -0.0149(10) 0.0001(10) -0.0065(9)
O4 0.0299(11) 0.0162(10) 0.0251(11) -0.0115(9) -0.0071(9) 0.0080(9)
O5 0.0116(9) 0.0268(12) 0.0265(11) -0.0102(9) -0.0066(8) 0.0000(8)
O6 0.0144(9) 0.0158(10) 0.0231(10) -0.0101(8) -0.0089(8) 0.0066(7)
O7 0.0304(12) 0.0296(13) 0.0255(12) -0.0067(10) -0.0033(10) 0.0056(10)
O8 0.122(3) 0.047(2) 0.0337(17) -0.0203(15) 0.0104(19) 0.030(2)
O9 0.0204(10) 0.0254(11) 0.0206(11) -0.0124(9) -0.0056(8) 0.0035(8)
O10 0.0265(12) 0.0363(14) 0.0544(17) -0.0231(13) -0.0179(12) -0.0047(10)
O11 0.0296(11) 0.0201(11) 0.0335(13) -0.0142(10) -0.0154(10) 0.0102(9)
O12 0.0225(10) 0.0185(11) 0.0273(12) -0.0082(9) -0.0004(9) 0.0017(8)
O13 0.0179(10) 0.0184(11) 0.0437(14) -0.0057(10) -0.0099(10) 0.0068(8)
O14 0.0494(16) 0.0287(14) 0.0628(19) -0.0273(14) -0.0374(15) 0.0089(12)
O15 0.0168(10) 0.0290(12) 0.0301(12) -0.0174(10) 0.0006(9) -0.0024(9)
O16 0.0349(13) 0.0205(12) 0.0356(14) -0.0132(10) -0.0136(11) 0.0073(10)
O17 0.0308(13) 0.0329(14) 0.0294(13) -0.0103(11) -0.0127(11) 0.0015(11)
O18 0.0474(18) 0.0494(19) 0.0334(16) -0.0054(14) -0.0076(13) -0.0004(14)
O19A 0.121(9) 0.146(11) 0.150(12) -0.069(10) -0.042(9) -0.049(8)
O19B 0.218(15) 0.164(12) 0.093(8) -0.076(9) 0.004(9) -0.108(11)
O20 0.075(3) 0.068(3) 0.065(3) -0.004(2) 0.012(2) 0.006(2)
O21A 0.048(5) 0.136(14) 0.035(4) 0.021(5) -0.014(4) -0.016(6)
O21B 0.106(14) 0.105(10) 0.27(2) 0.078(13) -0.133(15) -0.035(10)
O22 0.062(2) 0.083(3) 0.057(2) -0.021(2) -0.019(2) -0.014(2)
N1 0.0168(11) 0.0172(12) 0.0175(12) -0.0088(10) -0.0036(9) -0.0003(9)
N2 0.0158(11) 0.0159(12) 0.0159(12) -0.0070(10) -0.0044(9) 0.0024(9)
C1 0.0245(14) 0.0163(14) 0.0222(15) -0.0101(12) -0.0074(12) 0.0031(11)
C2 0.0165(12) 0.0240(15) 0.0214(15) -0.0122(12) -0.0054(11) 0.0005(11)
C3 0.0226(14) 0.0233(16) 0.0213(15) -0.0084(13) 0.0043(12) -0.0021(12)
C4 0.0286(16) 0.0262(17) 0.0244(16) -0.0120(14) -0.0007(13) 0.0057(13)
C5 0.0154(12) 0.0190(15) 0.0235(15) -0.0082(12) -0.0024(11) 0.0050(11)
C6 0.0206(13) 0.0186(14) 0.0191(14) -0.0065(12) -0.0083(11) 0.0030(11)
C7 0.0252(14) 0.0143(14) 0.0243(15) -0.0089(12) 0.0003(12) -0.0022(11)
C8 0.0180(13) 0.0213(15) 0.0266(16) -0.0141(13) -0.0086(12) 0.0028(11)

loop_
_atom_type_symbol
_atom_type_description
_atom_type_scat_dispersion_real
_atom_type_scat_dispersion_imag
_atom_type_scat_source
C C 0.0033 0.0016 'International Tables Vol C Tables 4.2.6.8 and 6.1.1.4'
H H 0.0000 0.0000 'International Tables Vol C Tables 4.2.6.8 and 6.1.1.4'
Ba Ba -0.3244 2.2819 'International Tables Vol C Tables 4.2.6.8 and 6.1.1.4'
N N 0.0061 0.0033 'International Tables Vol C Tables 4.2.6.8 and 6.1.1.4'
O O 0.0106 0.0060 'International Tables Vol C Tables 4.2.6.8 and 6.1.1.4'
P P 0.1023 0.0942 'International Tables Vol C Tables 4.2.6.8 and 6.1.1.4'

loop_
_geom_angle_atom_site_label_1
_geom_angle_atom_site_label_2
_geom_angle_atom_site_label_3
_geom_angle
_geom_angle_site_symmetry_1
_geom_angle_site_symmetry_3
O13 Ba1 O4 147.66(7) 2_576 .
O13 Ba1 O9 81.61(7) 2_576 .
O4 Ba1 O9 81.04(7) . .
O13 Ba1 O11 77.75(7) 2_576 2_576
O4 Ba1 O11 133.55(7) . 2_576
O9 Ba1 O11 130.42(7) . 2_576
O13 Ba1 O18 82.16(9) 2_576 .
O4 Ba1 O18 93.63(9) . .
O9 Ba1 O18 139.30(8) . .
O11 Ba1 O18 81.36(9) 2_576 .
O13 Ba1 O12 127.34(7) 2_576 .
O4 Ba1 O12 76.89(6) . .
O9 Ba1 O12 82.66(6) . .
O11 Ba1 O12 75.37(6) 2_576 .
O18 Ba1 O12 135.65(8) . .
O13 Ba1 O17 77.00(8) 2_576 .
O4 Ba1 O17 71.61(7) . .
O9 Ba1 O17 70.88(7) . .
O11 Ba1 O17 143.30(7) 2_576 .
O18 Ba1 O17 69.19(9) . .
O12 Ba1 O17 141.30(7) . .
O13 Ba1 O1 140.50(7) 2_576 .
O4 Ba1 O1 65.54(6) . .
O9 Ba1 O1 136.62(7) . .
O11 Ba1 O1 68.98(6) 2_576 .
O18 Ba1 O1 72.56(8) . .
O12 Ba1 O1 64.02(6) . .
O17 Ba1 O1 119.13(7) . .
O13 Ba1 O13 80.37(7) 2_576 .
O4 Ba1 O13 116.32(6) . .
O9 Ba1 O13 65.84(6) . .
O11 Ba1 O13 66.54(6) 2_576 .
O18 Ba1 O13 145.98(8) . .
O12 Ba1 O13 47.46(6) . .
O17 Ba1 O13 133.39(6) . .
O1 Ba1 O13 104.20(6) . .
O13 Ba1 P4 104.57(6) 2_576 .
O4 Ba1 P4 95.30(5) . .
O9 Ba1 P4 71.15(4) . .
O11 Ba1 P4 71.31(5) 2_576 .
O18 Ba1 P4 149.38(7) . .
O12 Ba1 P4 23.41(4) . .
O17 Ba1 P4 141.30(5) . .
O1 Ba1 P4 84.70(5) . .
O13 Ba1 P4 24.23(4) . .
O13 Ba1 Ba4 116.01(5) 2_576 1_655
O4 Ba1 Ba4 96.28(5) . 1_655
O9 Ba1 Ba4 125.23(4) . 1_655
O11 Ba1 Ba4 39.34(5) 2_576 1_655
O18 Ba1 Ba4 95.41(7) . 1_655
O12 Ba1 Ba4 44.46(4) . 1_655
O17 Ba1 Ba4 159.09(5) . 1_655
O1 Ba1 Ba4 40.38(4) . 1_655
O13 Ba1 Ba4 67.05(4) . 1_655
P4 Ba1 Ba4 54.533(11) . 1_655
O13 Ba1 Ba2 93.54(5) 2_576 .
O4 Ba1 Ba2 57.18(5) . .
O9 Ba1 Ba2 36.64(4) . .
O11 Ba1 Ba2 166.36(5) 2_576 .
O18 Ba1 Ba2 108.11(7) . .
O12 Ba1 Ba2 102.59(4) . .
O17 Ba1 Ba2 40.71(5) . .
O1 Ba1 Ba2 122.69(4) . .
O13 Ba1 Ba2 101.92(4) . .
P4 Ba1 Ba2 101.321(12) . .
Ba4 Ba1 Ba2 144.651(5) 1_655 .
O2 Ba2 O5 144.90(7) 1_455 .
O2 Ba2 O9 98.99(6) 1_455 .
O5 Ba2 O9 105.52(6) . .
O2 Ba2 O5 124.94(6) 1_455 2_566
O5 Ba2 O5 78.49(7) . 2_566
O9 Ba2 O5 93.79(6) . 2_566
O2 Ba2 O17 80.09(7) 1_455 .
O5 Ba2 O17 84.53(7) . .
O9 Ba2 O17 71.01(7) . .
O5 Ba2 O17 153.32(6) 2_566 .
O2 Ba2 O16 78.23(7) 1_455 2_566
O5 Ba2 O16 67.01(6) . 2_566
O9 Ba2 O16 142.71(7) . 2_566
O5 Ba2 O16 118.55(6) 2_566 2_566
O17 Ba2 O16 71.90(7) . 2_566
O2 Ba2 O15 92.98(6) 1_455 2_566
O5 Ba2 O15 65.83(6) . 2_566
O9 Ba2 O15 167.25(7) . 2_566
O5 Ba2 O15 75.61(6) 2_566 2_566
O17 Ba2 O15 115.76(7) . 2_566
O16 Ba2 O15 44.51(6) 2_566 2_566
O2 Ba2 O6 74.10(6) 1_455 2_566
O5 Ba2 O6 116.42(6) . 2_566
O9 Ba2 O6 113.82(6) . 2_566
O5 Ba2 O6 51.95(5) 2_566 2_566
O17 Ba2 O6 154.16(6) . 2_566
O16 Ba2 O6 101.27(6) 2_566 2_566
O15 Ba2 O6 65.28(6) 2_566 2_566
O2 Ba2 O10 69.83(7) 1_455 .
O5 Ba2 O10 145.15(7) . .
O9 Ba2 O10 50.54(6) . .
O5 Ba2 O10 78.61(7) 2_566 .
O17 Ba2 O10 105.54(7) . .
O16 Ba2 O10 147.81(6) 2_566 .
O15 Ba2 O10 131.66(6) 2_566 .
O6 Ba2 O10 66.58(6) 2_566 .
O2 Ba2 C8 91.21(7) 1_455 2_566
O5 Ba2 C8 58.08(7) . 2_566
O9 Ba2 C8 158.75(7) . 2_566
O5 Ba2 C8 95.55(7) 2_566 2_566
O17 Ba2 C8 92.69(8) . 2_566
O16 Ba2 C8 23.00(7) 2_566 2_566
O15 Ba2 C8 23.18(7) 2_566 2_566
O6 Ba2 C8 86.84(7) 2_566 2_566
O10 Ba2 C8 150.41(6) . 2_566
O2 Ba2 P2 100.85(5) 1_455 2_566
O5 Ba2 P2 94.42(5) . 2_566
O9 Ba2 P2 109.24(5) . 2_566
O5 Ba2 P2 25.95(4) 2_566 2_566
O17 Ba2 P2 178.94(5) . 2_566
O16 Ba2 P2 107.77(5) 2_566 2_566
O15 Ba2 P2 63.79(5) 2_566 2_566
O6 Ba2 P2 26.76(4) 2_566 2_566
O10 Ba2 P2 75.29(5) . 2_566
C8 Ba2 P2 86.82(6) 2_566 2_566
O2 Ba2 P3 83.63(5) 1_455 .
O5 Ba2 P3 127.11(5) . .
O9 Ba2 P3 24.87(4) . .
O5 Ba2 P3 86.70(5) 2_566 .
O17 Ba2 P3 87.34(5) . .
O16 Ba2 P3 154.38(5) 2_566 .
O15 Ba2 P3 155.81(4) 2_566 .
O6 Ba2 P3 90.85(4) 2_566 .
O10 Ba2 P3 25.69(4) . .
C8 Ba2 P3 174.76(5) 2_566 .
P2 Ba2 P3 93.238(18) 2_566 .
O7 Ba3 O10 83.39(8) 2_566 .
O7 Ba3 O6 78.03(7) 2_566 2_566
O10 Ba3 O6 75.40(7) . 2_566
O7 Ba3 O6 110.80(7) 2_566 1_455
O10 Ba3 O6 136.49(7) . 1_455
O6 Ba3 O6 68.35(6) 2_566 1_455
O7 Ba3 O15 67.64(7) 2_566 1_455
O10 Ba3 O15 147.63(8) . 1_455
O6 Ba3 O15 110.51(6) 2_566 1_455
O6 Ba3 O15 70.59(6) 1_455 1_455
O7 Ba3 O12 96.83(7) 2_566 1_455
O10 Ba3 O12 90.77(7) . 1_455
O6 Ba3 O12 165.64(6) 2_566 1_455
O6 Ba3 O12 125.83(6) 1_455 1_455
O15 Ba3 O12 79.14(6) 1_455 1_455
O7 Ba3 O2 147.76(7) 2_566 1_455
O10 Ba3 O2 73.21(7) . 1_455
O6 Ba3 O2 74.86(6) 2_566 1_455
O6 Ba3 O2 74.73(6) 1_455 1_455
O15 Ba3 O2 139.06(6) 1_455 1_455
O12 Ba3 O2 105.20(6) 1_455 1_455
O7 Ba3 O4 135.39(7) 2_566 1_455
O10 Ba3 O4 139.15(7) . 1_455
O6 Ba3 O4 118.30(6) 2_566 1_455
O6 Ba3 O4 52.61(6) 1_455 1_455
O15 Ba3 O4 67.75(7) 1_455 1_455
O12 Ba3 O4 74.78(6) 1_455 1_455
O2 Ba3 O4 74.17(6) 1_455 1_455
O7 Ba3 P2 125.49(6) 2_566 1_455
O10 Ba3 P2 146.89(6) . 1_455
O6 Ba3 P2 93.68(4) 2_566 1_455
O6 Ba3 P2 26.29(4) 1_455 1_455
O15 Ba3 P2 65.48(5) 1_455 1_455
O12 Ba3 P2 100.14(5) 1_455 1_455
O2 Ba3 P2 73.77(4) 1_455 1_455
O4 Ba3 P2 26.36(4) 1_455 1_455
O7 Ba3 P1 163.25(5) 2_566 1_455
O10 Ba3 P1 79.86(6) . 1_455
O6 Ba3 P1 97.73(5) 2_566 1_455
O6 Ba3 P1 81.94(4) 1_455 1_455
O15 Ba3 P1 128.43(5) 1_455 1_455
O12 Ba3 P1 83.34(5) 1_455 1_455
O2 Ba3 P1 22.90(4) 1_455 1_455
O4 Ba3 P1 60.89(5) 1_455 1_455
P2 Ba3 P1 70.621(17) 1_455 1_455
O7 Ba3 Ba2 108.26(5) 2_566 .
O10 Ba3 Ba2 47.98(6) . .
O6 Ba3 Ba2 45.77(4) 2_566 .
O6 Ba3 Ba2 88.83(4) 1_455 .
O15 Ba3 Ba2 154.53(5) 1_455 .
O12 Ba3 Ba2 126.06(4) 1_455 .
O2 Ba3 Ba2 39.52(4) 1_455 .
O4 Ba3 Ba2 111.85(4) 1_455 .
P2 Ba3 Ba2 102.338(13) 1_455 .
P1 Ba3 Ba2 59.775(12) 1_455 .
O7 Ba3 Ba1 127.51(5) 2_566 1_455
O10 Ba3 Ba1 115.37(6) . 1_455
O6 Ba3 Ba1 151.76(4) 2_566 1_455
O6 Ba3 Ba1 88.95(4) 1_455 1_455
O15 Ba3 Ba1 75.09(5) 1_455 1_455
O12 Ba3 Ba1 39.30(5) 1_455 1_455
O2 Ba3 Ba1 83.30(4) 1_455 1_455
O4 Ba3 Ba1 36.38(4) 1_455 1_455
P2 Ba3 Ba1 62.665(13) 1_455 1_455
P1 Ba3 Ba1 61.276(12) 1_455 1_455
Ba2 Ba3 Ba1 120.716(6) . 1_455
O11 Ba4 O11 180.0 2_476 .
O11 Ba4 O1 105.50(7) 2_476 2_576
O11 Ba4 O1 74.50(7) . 2_576
O11 Ba4 O1 74.50(7) 2_476 1_455
O11 Ba4 O1 105.50(7) . 1_455
O1 Ba4 O1 180.0 2_576 1_455
O11 Ba4 O12 104.34(7) 2_476 2_576
O11 Ba4 O12 75.66(7) . 2_576
O1 Ba4 O12 67.13(7) 2_576 2_576
O1 Ba4 O12 112.87(7) 1_455 2_576
O11 Ba4 O12 75.66(7) 2_476 1_455
O11 Ba4 O12 104.34(7) . 1_455
O1 Ba4 O12 112.87(7) 2_576 1_455
O1 Ba4 O12 67.13(7) 1_455 1_455
O12 Ba4 O12 180.0 2_576 1_455
O11 Ba4 O14 90.70(7) 2_476 2_576
O11 Ba4 O14 89.30(7) . 2_576
O1 Ba4 O14 113.26(6) 2_576 2_576
O1 Ba4 O14 66.74(6) 1_455 2_576
O12 Ba4 O14 46.15(6) 2_576 2_576
O12 Ba4 O14 133.85(6) 1_455 2_576
O11 Ba4 O14 89.30(7) 2_476 1_455
O11 Ba4 O14 90.70(7) . 1_455
O1 Ba4 O14 66.74(6) 2_576 1_455
O1 Ba4 O14 113.26(6) 1_455 1_455
O12 Ba4 O14 133.85(6) 2_576 1_455
O12 Ba4 O14 46.15(6) 1_455 1_455
O14 Ba4 O14 180.00(10) 2_576 1_455
O11 Ba4 P4 107.32(5) 2_476 2_576
O11 Ba4 P4 72.68(5) . 2_576
O1 Ba4 P4 89.84(5) 2_576 2_576
O1 Ba4 P4 90.16(5) 1_455 2_576
O12 Ba4 P4 24.21(4) 2_576 2_576
O12 Ba4 P4 155.79(4) 1_455 2_576
O14 Ba4 P4 25.47(4) 2_576 2_576
O14 Ba4 P4 154.53(4) 1_455 2_576
O11 Ba4 P4 72.68(5) 2_476 1_455
O11 Ba4 P4 107.32(5) . 1_455
O1 Ba4 P4 90.16(5) 2_576 1_455
O1 Ba4 P4 89.84(5) 1_455 1_455
O12 Ba4 P4 155.79(4) 2_576 1_455
O12 Ba4 P4 24.21(4) 1_455 1_455
O14 Ba4 P4 154.53(4) 2_576 1_455
O14 Ba4 P4 25.47(4) 1_455 1_455
P4 Ba4 P4 180.00(2) 2_576 1_455
O11 Ba4 Ba1 40.54(5) 2_476 1_455
O11 Ba4 Ba1 139.46(5) . 1_455
O1 Ba4 Ba1 134.12(5) 2_576 1_455
O1 Ba4 Ba1 45.88(5) 1_455 1_455
O12 Ba4 Ba1 136.38(5) 2_576 1_455
O12 Ba4 Ba1 43.62(5) 1_455 1_455
O14 Ba4 Ba1 99.38(4) 2_576 1_455
O14 Ba4 Ba1 80.62(4) 1_455 1_455
P4 Ba4 Ba1 124.527(12) 2_576 1_455
P4 Ba4 Ba1 55.473(12) 1_455 1_455
O11 Ba4 Ba1 139.46(5) 2_476 2_576
O11 Ba4 Ba1 40.54(5) . 2_576
O1 Ba4 Ba1 45.88(5) 2_576 2_576
O1 Ba4 Ba1 134.12(5) 1_455 2_576
O12 Ba4 Ba1 43.62(5) 2_576 2_576
O12 Ba4 Ba1 136.38(5) 1_455 2_576
O14 Ba4 Ba1 80.62(4) 2_576 2_576
O14 Ba4 Ba1 99.38(4) 1_455 2_576
P4 Ba4 Ba1 55.473(12) 2_576 2_576
P4 Ba4 Ba1 124.527(12) 1_455 2_576
Ba1 Ba4 Ba1 180.0 1_455 2_576
O1 P1 O2 113.76(14) . .
O1 P1 O3 110.98(13) . .
O2 P1 O3 112.38(13) . .
O1 P1 C1 109.70(13) . .
O2 P1 C1 103.28(13) . .
O3 P1 C1 106.16(14) . .
O1 P1 Ba3 68.39(10) . 1_655
O2 P1 Ba3 47.21(9) . 1_655
O3 P1 Ba3 144.06(10) . 1_655
C1 P1 Ba3 107.53(10) . 1_655
O4 P2 O5 114.72(12) . .
O4 P2 O6 111.14(12) . .
O5 P2 O6 111.35(12) . .
O4 P2 C2 107.31(13) . .
O5 P2 C2 105.95(12) . .
O6 P2 C2 105.74(13) . .
O4 P2 Ba2 119.76(9) . 2_566
O5 P2 Ba2 52.48(8) . 2_566
O6 P2 Ba2 61.19(8) . 2_566
C2 P2 Ba2 132.83(10) . 2_566
O4 P2 Ba3 58.07(9) . 1_655
O5 P2 Ba3 130.19(9) . 1_655
O6 P2 Ba3 53.21(7) . 1_655
C2 P2 Ba3 123.55(9) . 1_655
Ba2 P2 Ba3 86.520(18) 2_566 1_655
O4 P2 Ba2 77.22(9) . .
O5 P2 Ba2 37.52(8) . .
O6 P2 Ba2 130.48(8) . .
C2 P2 Ba2 118.37(9) . .
Ba2 P2 Ba2 72.288(14) 2_566 .
Ba3 P2 Ba2 110.75(2) 1_655 .
O10 P3 O11 112.95(14) . .
O10 P3 O9 110.60(13) . .
O11 P3 O9 114.78(13) . .
O10 P3 C5 110.09(15) . .
O11 P3 C5 105.05(13) . .
O9 P3 C5 102.64(12) . .
O10 P3 Ba2 62.07(11) . .
O11 P3 Ba2 132.74(10) . .
O9 P3 Ba2 48.60(8) . .
C5 P3 Ba2 121.08(10) . .
O13 P4 O12 113.82(14) . .
O13 P4 O14 114.56(14) . .
O12 P4 O14 107.30(15) . .
O13 P4 C6 109.35(13) . .
O12 P4 C6 106.22(13) . .
O14 P4 C6 104.90(15) . .
O13 P4 Ba4 102.59(9) . 1_655
O12 P4 Ba4 51.62(8) . 1_655
O14 P4 Ba4 67.36(12) . 1_655
C6 P4 Ba4 147.09(10) . 1_655
O13 P4 Ba1 65.99(10) . .
O12 P4 Ba1 48.42(9) . .
O14 P4 Ba1 136.24(12) . .
C6 P4 Ba1 116.22(9) . .
Ba4 P4 Ba1 69.992(15) 1_655 .
P1 O1 Ba4 132.97(12) . 1_655
P1 O1 Ba1 133.13(11) . .
Ba4 O1 Ba1 93.74(6) 1_655 .
P1 O2 Ba2 137.38(12) . 1_655
P1 O2 Ba3 109.89(11) . 1_655
Ba2 O2 Ba3 97.51(7) 1_655 1_655
P2 O4 Ba1 159.65(13) . .
P2 O4 Ba3 95.56(10) . 1_655
Ba1 O4 Ba3 103.99(7) . 1_655
P2 O5 Ba2 122.28(12) . .
P2 O5 Ba2 101.56(10) . 2_566
Ba2 O5 Ba2 101.51(7) . 2_566
P2 O6 Ba3 144.06(11) . 2_566
P2 O6 Ba3 100.50(9) . 1_655
Ba3 O6 Ba3 111.65(6) 2_566 1_655
P2 O6 Ba2 92.05(8) . 2_566
Ba3 O6 Ba2 92.76(6) 2_566 2_566
Ba3 O6 Ba2 108.22(7) 1_655 2_566
C4 O7 Ba3 172.1(2) . 2_566
P3 O9 Ba1 139.78(12) . .
P3 O9 Ba2 106.53(10) . .
Ba1 O9 Ba2 107.09(7) . .
P3 O10 Ba3 158.59(16) . .
P3 O10 Ba2 92.25(12) . .
Ba3 O10 Ba2 91.64(7) . .
P3 O11 Ba4 127.33(12) . .
P3 O11 Ba1 131.52(12) . 2_576
Ba4 O11 Ba1 100.12(7) . 2_576
P4 O12 Ba3 138.49(12) . 1_655
P4 O12 Ba1 108.17(11) . .
Ba3 O12 Ba1 102.48(7) 1_655 .
P4 O12 Ba4 104.17(10) . 1_655
Ba3 O12 Ba4 102.04(7) 1_655 1_655
Ba1 O12 Ba4 91.92(6) . 1_655
P4 O13 Ba1 170.20(16) . 2_576
P4 O13 Ba1 89.78(11) . .
Ba1 O13 Ba1 99.63(7) 2_576 .
P4 O14 Ba4 87.18(13) . 1_655
C8 O15 Ba3 133.60(19) . 1_655
C8 O15 Ba2 88.61(17) . 2_566
Ba3 O15 Ba2 108.03(7) 1_655 2_566
C8 O16 Ba2 91.03(19) . 2_566
Ba2 O17 Ba1 98.08(8) . .
C3 N1 C2 112.5(2) . .
C3 N1 C1 111.9(2) . .
C2 N1 C1 112.6(2) . .
C7 N2 C6 112.1(2) . .
C7 N2 C5 112.9(2) . .
C6 N2 C5 113.0(2) . .
N1 C1 P1 111.4(2) . .
N1 C2 P2 111.56(19) . .
N1 C3 C4 112.8(3) . .
O8 C4 O7 126.1(3) . .
O8 C4 C3 115.4(3) . .
O7 C4 C3 118.5(3) . .
N2 C5 P3 111.0(2) . .
N2 C6 P4 111.75(19) . .
N2 C7 C8 111.0(2) . .
O16 C8 O15 125.6(3) . .
O16 C8 C7 117.1(3) . .
O15 C8 C7 117.1(3) . .
O16 C8 Ba2 65.97(17) . 2_566
O15 C8 Ba2 68.21(16) . 2_566
C7 C8 Ba2 144.35(19) . 2_566

loop_
_geom_bond_atom_site_label_1
_geom_bond_atom_site_label_2
_geom_bond_distance
_geom_bond_site_symmetry_2
Ba1 O13 2.676(2) 2_576
Ba1 O4 2.686(2) .
Ba1 O9 2.698(2) .
Ba1 O11 2.727(2) 2_576
Ba1 O18 2.766(3) .
Ba1 O12 2.851(2) .
Ba1 O17 2.901(2) .
Ba1 O1 2.971(2) .
Ba1 O13 3.308(3) .
Ba1 P4 3.6211(8) .
Ba1 Ba4 4.12998(17) 1_655
Ba1 Ba2 4.3599(2) .
Ba2 O2 2.656(2) 1_455
Ba2 O5 2.669(2) .
Ba2 O9 2.722(2) .
Ba2 O5 2.741(2) 2_566
Ba2 O17 2.872(3) .
Ba2 O16 2.910(2) 2_566
Ba2 O15 2.959(2) 2_566
Ba2 O6 2.969(2) 2_566
Ba2 O10 3.076(3) .
Ba2 C8 3.186(3) 2_566
Ba2 P2 3.3861(7) 2_566
Ba2 P3 3.4790(8) .
Ba3 O7 2.654(2) 2_566
Ba3 O10 2.682(2) .
Ba3 O6 2.7445(19) 2_566
Ba3 O6 2.7584(19) 1_455
Ba3 O15 2.775(2) 1_455
Ba3 O12 2.784(2) 1_455
Ba3 O2 2.845(2) 1_455
Ba3 O4 2.888(2) 1_455
Ba3 P2 3.3867(7) 1_455
Ba3 P1 3.6460(8) 1_455
Ba3 Ba1 4.3943(2) 1_455
Ba4 O11 2.660(2) 2_476
Ba4 O11 2.660(2) .
Ba4 O1 2.681(2) 2_576
Ba4 O1 2.681(2) 1_455
Ba4 O12 2.894(2) 2_576
Ba4 O12 2.894(2) 1_455
Ba4 O14 3.308(3) 2_576
Ba4 O14 3.308(3) 1_455
Ba4 P4 3.5797(7) 2_576
Ba4 P4 3.5797(7) 1_455
Ba4 Ba1 4.12995(17) 1_455
Ba4 Ba1 4.12995(17) 2_576
P1 O1 1.504(2) .
P1 O2 1.509(2) .
P1 O3 1.543(2) .
P1 C1 1.842(3) .
P1 Ba3 3.6460(8) 1_655
P2 O4 1.511(2) .
P2 O5 1.513(2) .
P2 O6 1.526(2) .
P2 C2 1.827(3) .
P2 Ba2 3.3861(7) 2_566
P2 Ba3 3.3868(7) 1_655
P3 O10 1.509(2) .
P3 O11 1.510(2) .
P3 O9 1.526(2) .
P3 C5 1.851(3) .
P4 O13 1.486(2) .
P4 O12 1.514(2) .
P4 O14 1.541(2) .
P4 C6 1.839(3) .
P4 Ba4 3.5797(7) 1_655
O1 Ba4 2.681(2) 1_655
O2 Ba2 2.656(2) 1_655
O2 Ba3 2.845(2) 1_655
O4 Ba3 2.888(2) 1_655
O5 Ba2 2.741(2) 2_566
O6 Ba3 2.7445(19) 2_566
O6 Ba3 2.7584(19) 1_655
O6 Ba2 2.969(2) 2_566
O7 C4 1.241(4) .
O7 Ba3 2.654(2) 2_566
O8 C4 1.225(4) .
O11 Ba1 2.727(2) 2_576
O12 Ba3 2.784(2) 1_655
O12 Ba4 2.894(2) 1_655
O13 Ba1 2.676(2) 2_576
O14 Ba4 3.308(3) 1_655
O15 C8 1.254(4) .
O15 Ba3 2.775(2) 1_655
O15 Ba2 2.959(2) 2_566
O16 C8 1.245(4) .
O16 Ba2 2.910(2) 2_566
N1 C3 1.498(4) .
N1 C2 1.504(4) .
N1 C1 1.518(4) .
N2 C7 1.493(4) .
N2 C6 1.510(4) .
N2 C5 1.516(4) .
C3 C4 1.527(5) .
C7 C8 1.522(4) .
C8 Ba2 3.186(3) 2_566
